data_4122750
loop_
_publ_author_name
'Zheng, Dehua'
'Wang, Ning'
'Wang, Mei'
'Ding, Shengda'
'Ma, Chengbing'
'Darensbourg, Marcetta Y.'
'Hall, Michael B.'
'Sun, Licheng'

_publ_section_title
;
 Intramolecular Iron-Mediated C-H Bond Heterolysis with an Assist of
 Pendant Base in a [FeFe]-Hydrogenase Model.
;
_journal_name_full 'Journal of the American Chemical Society'
_journal_page_first 141007112505006
_journal_paper_doi 10.1021/ja5078014
_journal_year 2014
_chemical_formula_sum 'C26 H30 Fe2 O4 P2 S2'
_chemical_formula_weight 644.26
_chemical_name_systematic
; 
 ? 
;
_space_group_IT_number 14
_symmetry_cell_setting monoclinic
_symmetry_space_group_name_Hall '-P 2ybc'
_symmetry_space_group_name_H-M 'P 1 21/c 1'
_atom_sites_solution_hydrogens geom
_atom_sites_solution_primary direct
_atom_sites_solution_secondary difmap
_audit_creation_method SHELXL-97
_cell_angle_alpha 90.00
_cell_angle_beta 113.921(2)
_cell_angle_gamma 90.00
_cell_formula_units_Z 4
_cell_length_a 14.5288(5)
_cell_length_b 12.6354(4)
_cell_length_c 17.3422(6)
_cell_measurement_reflns_used 5536
_cell_measurement_temperature 296(2)
_cell_measurement_theta_max 28.19
_cell_measurement_theta_min 2.22
_cell_volume 2910.18(18)
_computing_structure_refinement 'SHELXL-97 (Sheldrick, 1997)'
_computing_structure_solution 'SHELXS-97 (Sheldrick, 1990)'
_diffrn_ambient_temperature 296(2)
_diffrn_measured_fraction_theta_full 0.998
_diffrn_measured_fraction_theta_max 0.998
_diffrn_measurement_device_type 'Bruker APEX2 area detector'
_diffrn_measurement_method 'phi and omega scans'
_diffrn_radiation_monochromator graphite
_diffrn_radiation_source 'fine-focus sealed tube'
_diffrn_radiation_type MoK\a
_diffrn_radiation_wavelength 0.71073
_diffrn_reflns_av_R_equivalents 0.0221
_diffrn_reflns_av_sigmaI/netI 0.0267
_diffrn_reflns_limit_h_max 15
_diffrn_reflns_limit_h_min -17
_diffrn_reflns_limit_k_max 13
_diffrn_reflns_limit_k_min -15
_diffrn_reflns_limit_l_max 20
_diffrn_reflns_limit_l_min -20
_diffrn_reflns_number 13004
_diffrn_reflns_theta_full 25.00
_diffrn_reflns_theta_max 25.00
_diffrn_reflns_theta_min 2.06
_exptl_absorpt_coefficient_mu 1.280
_exptl_absorpt_correction_T_max 0.70
_exptl_absorpt_correction_T_min 0.56
_exptl_absorpt_correction_type empirical
_exptl_crystal_colour red
_exptl_crystal_density_diffrn 1.470
_exptl_crystal_density_method 'not measured'
_exptl_crystal_description block
_exptl_crystal_F_000 1328
_exptl_crystal_size_max 0.28
_exptl_crystal_size_mid 0.26
_exptl_crystal_size_min 0.18
_refine_diff_density_max 0.249
_refine_diff_density_min -0.279
_refine_diff_density_rms 0.067
_refine_ls_extinction_method none
_refine_ls_goodness_of_fit_ref 1.059
_refine_ls_hydrogen_treatment mixed
_refine_ls_matrix_type full
_refine_ls_number_parameters 325
_refine_ls_number_reflns 5115
_refine_ls_number_restraints 0
_refine_ls_restrained_S_all 1.059
_refine_ls_R_factor_all 0.0357
_refine_ls_R_factor_gt 0.0275
_refine_ls_shift/su_max 0.001
_refine_ls_shift/su_mean 0.000
_refine_ls_structure_factor_coef Fsqd
_refine_ls_weighting_details 'calc w=1/[\s^2^(Fo^2^)+(0.0505P)^2^+0.0000P] where P=(Fo^2^+2Fc^2^)/3'
_refine_ls_weighting_scheme calc
_refine_ls_wR_factor_gt 0.0764
_refine_ls_wR_factor_ref 0.0812
_reflns_number_gt 4308
_reflns_number_total 5115
_reflns_threshold_expression >2sigma(I)
_cod_data_source_file ja5078014_si_003.cif
_cod_data_source_block ok
_cod_depositor_comments
;
The following automatic conversions were performed:

'_symmetry_cell_setting' value 'Monoclinic' changed to 'monoclinic'
according to
/home/saulius/struct/COD-crude-data--automatic-downloads/rss-feeds/ACS/lib/dictionaries/cif_core.dic
dictionary named 'cif_core.dic' version 2.4.2 from 2011-04-26.

Automatic conversion script
Id: cif_fix_values 2827 2014-09-09 07:05:25Z andrius 
;
_cod_original_cell_volume 2910.18(17)
_cod_original_sg_symbol_H-M P2(1)/c
_cod_database_code 4122750

loop_
_symmetry_equiv_pos_as_xyz
'x, y, z'
'-x, y+1/2, -z+1/2'
'-x, -y, -z'
'x, -y-1/2, z-1/2'

loop_
_atom_site_label
_atom_site_type_symbol
_atom_site_fract_x
_atom_site_fract_y
_atom_site_fract_z
_atom_site_U_iso_or_equiv
_atom_site_adp_type
_atom_site_occupancy
_atom_site_symmetry_multiplicity
_atom_site_calc_flag
_atom_site_refinement_flags
Fe1 Fe 0.19838(2) 0.68004(2) 0.388633(16) 0.03301(10) Uani 1 1 d .
Fe2 Fe 0.24254(2) 0.54419(3) 0.298583(19) 0.04413(11) Uani 1 1 d .
S1 S 0.10781(4) 0.53475(4) 0.33354(3) 0.03957(14) Uani 1 1 d .
P1 P 0.27154(4) 0.61448(5) 0.51718(3) 0.04024(15) Uani 1 1 d .
P2 P 0.33415(4) 0.77921(5) 0.44596(3) 0.03944(14) Uani 1 1 d .
S2 S 0.18373(4) 0.71077(5) 0.25727(3) 0.04253(14) Uani 1 1 d .
C1 C 0.12117(17) 0.76670(19) 0.41301(14) 0.0471(5) Uani 1 1 d .
C17 C 0.44345(16) 0.69566(19) 0.50758(14) 0.0507(6) Uani 1 1 d .
H17A H 0.4754 0.6705 0.4716 0.061 Uiso 1 1 calc R
H17B H 0.4924 0.7368 0.5530 0.061 Uiso 1 1 calc R
C4 C 0.36496(19) 0.5854(2) 0.31421(14) 0.0531(6) Uani 1 1 d .
C16 C 0.40779(16) 0.6008(2) 0.54429(14) 0.0507(6) Uani 1 1 d .
H16A H 0.4445 0.5988 0.6051 0.061 Uiso 1 1 calc R
H16B H 0.4206 0.5353 0.5212 0.061 Uiso 1 1 calc R
O1 O 0.07083(15) 0.82402(16) 0.43158(13) 0.0752(6) Uani 1 1 d .
C21 C 0.23164(16) 0.49231(19) 0.54976(13) 0.0461(5) Uani 1 1 d .
C5 C -0.00499(17) 0.5481(2) 0.23468(15) 0.0537(6) Uani 1 1 d .
H5A H -0.0012 0.4932 0.1970 0.064 Uiso 1 1 calc R
H5B H -0.0624 0.5313 0.2475 0.064 Uiso 1 1 calc R
C26 C 0.28543(19) 0.3997(2) 0.56550(16) 0.0575(6) Uani 1 1 d .
H26A H 0.3467 0.3974 0.5603 0.069 Uiso 1 1 calc R
C10 C 0.37511(16) 0.86968(19) 0.38404(14) 0.0454(5) Uani 1 1 d .
C7 C 0.05937(19) 0.6979(2) 0.17032(14) 0.0593(7) Uani 1 1 d .
H7A H 0.0393 0.7680 0.1467 0.071 Uiso 1 1 calc R
H7B H 0.0679 0.6555 0.1270 0.071 Uiso 1 1 calc R
C20 C 0.3300(2) 0.8654(2) 0.52983(15) 0.0572(6) Uani 1 1 d .
H20A H 0.3841 0.9166 0.5448 0.069 Uiso 1 1 calc R
H20B H 0.2668 0.9040 0.5084 0.069 Uiso 1 1 calc R
C18 C 0.2718(2) 0.7080(2) 0.59881(14) 0.0587(7) Uani 1 1 d .
H18A H 0.2034 0.7321 0.5845 0.070 Uiso 1 1 calc R
H18B H 0.2938 0.6709 0.6523 0.070 Uiso 1 1 calc R
C22 C 0.14037(19) 0.4925(2) 0.55860(17) 0.0667(7) Uani 1 1 d .
H22A H 0.1024 0.5543 0.5482 0.080 Uiso 1 1 calc R
C2 C 0.2013(2) 0.4882(2) 0.19490(18) 0.0692(7) Uani 1 1 d .
C15 C 0.4664(2) 0.8645(2) 0.37825(18) 0.0647(7) Uani 1 1 d .
H15A H 0.5124 0.8123 0.4076 0.078 Uiso 1 1 calc R
O4 O 0.44527(14) 0.60913(17) 0.32376(12) 0.0742(6) Uani 1 1 d .
C6 C -0.02963(17) 0.6510(2) 0.18471(14) 0.0556(6) Uani 1 1 d .
C3 C 0.28923(18) 0.4267(2) 0.35782(17) 0.0581(6) Uani 1 1 d .
C24 C 0.1591(2) 0.3109(2) 0.59666(17) 0.0682(8) Uani 1 1 d .
H24A H 0.1344 0.2498 0.6113 0.082 Uiso 1 1 calc R
O3 O 0.31909(15) 0.34873(18) 0.39285(15) 0.0869(6) Uani 1 1 d .
C25 C 0.2487(2) 0.3090(2) 0.58926(18) 0.0686(7) Uani 1 1 d .
H25A H 0.2858 0.2466 0.6001 0.082 Uiso 1 1 calc R
C23 C 0.1059(2) 0.4021(3) 0.58265(18) 0.0727(8) Uani 1 1 d .
H23A H 0.0456 0.4038 0.5893 0.087 Uiso 1 1 calc R
C19 C 0.3397(2) 0.8047(2) 0.60964(15) 0.0680(8) Uani 1 1 d .
H19A H 0.4090 0.7816 0.6382 0.082 Uiso 1 1 calc R
H19B H 0.3268 0.8542 0.6469 0.082 Uiso 1 1 calc R
C11 C 0.3087(2) 0.9468(2) 0.33908(18) 0.0683(8) Uani 1 1 d .
H11A H 0.2456 0.9504 0.3408 0.082 Uiso 1 1 calc R
O2 O 0.1800(2) 0.4554(2) 0.12920(15) 0.1187(10) Uani 1 1 d .
C13 C 0.4254(2) 1.0140(3) 0.28657(18) 0.0753(9) Uani 1 1 d .
H13A H 0.4427 1.0630 0.2547 0.090 Uiso 1 1 calc R
C14 C 0.4910(2) 0.9369(3) 0.3286(2) 0.0779(9) Uani 1 1 d .
H14A H 0.5528 0.9320 0.3245 0.093 Uiso 1 1 calc R
C9 C -0.0720(2) 0.7324(2) 0.22732(19) 0.0749(8) Uani 1 1 d .
H9A H -0.0220 0.7485 0.2825 0.112 Uiso 1 1 calc R
H9B H -0.1307 0.7039 0.2321 0.112 Uiso 1 1 calc R
H9C H -0.0898 0.7958 0.1940 0.112 Uiso 1 1 calc R
C12 C 0.3341(2) 1.0200(3) 0.29076(19) 0.0788(9) Uani 1 1 d .
H12A H 0.2887 1.0728 0.2615 0.095 Uiso 1 1 calc R
C8 C -0.1119(2) 0.6260(3) 0.09656(18) 0.0922(11) Uani 1 1 d .
H8A H -0.1696 0.5963 0.1024 0.138 Uiso 1 1 calc R
H8B H -0.0863 0.5762 0.0684 0.138 Uiso 1 1 calc R
H8C H -0.1311 0.6900 0.0640 0.138 Uiso 1 1 calc R

loop_
_atom_site_aniso_label
_atom_site_aniso_U_11
_atom_site_aniso_U_22
_atom_site_aniso_U_33
_atom_site_aniso_U_23
_atom_site_aniso_U_13
_atom_site_aniso_U_12
Fe1 0.02997(16) 0.03838(19) 0.03096(16) 0.00245(12) 0.01264(12) 0.00177(11)
Fe2 0.04296(19) 0.0492(2) 0.04221(19) -0.00527(14) 0.01926(15) 0.00213(14)
S1 0.0369(3) 0.0389(3) 0.0393(3) 0.0054(2) 0.0118(2) -0.0012(2)
P1 0.0376(3) 0.0512(4) 0.0326(3) 0.0053(2) 0.0150(2) 0.0048(2)
P2 0.0339(3) 0.0467(3) 0.0362(3) -0.0014(2) 0.0126(2) -0.0026(2)
S2 0.0432(3) 0.0507(3) 0.0338(3) 0.0039(2) 0.0157(2) -0.0066(2)
C1 0.0417(12) 0.0498(14) 0.0500(13) 0.0034(11) 0.0189(10) 0.0017(11)
C17 0.0327(11) 0.0680(16) 0.0455(12) 0.0048(11) 0.0098(10) -0.0007(10)
C4 0.0554(15) 0.0629(16) 0.0477(13) -0.0036(11) 0.0279(12) 0.0102(12)
C16 0.0378(12) 0.0641(16) 0.0440(12) 0.0115(11) 0.0101(10) 0.0070(11)
O1 0.0645(12) 0.0736(13) 0.0974(15) -0.0080(11) 0.0430(11) 0.0222(10)
C21 0.0446(12) 0.0595(15) 0.0341(11) 0.0114(10) 0.0157(10) 0.0015(11)
C5 0.0409(12) 0.0584(15) 0.0488(13) 0.0057(11) 0.0046(10) -0.0114(11)
C26 0.0590(15) 0.0593(16) 0.0567(14) 0.0025(12) 0.0259(12) 0.0030(13)
C10 0.0377(11) 0.0512(14) 0.0456(12) -0.0035(10) 0.0152(10) -0.0110(10)
C7 0.0537(14) 0.0705(17) 0.0395(12) 0.0136(12) 0.0043(11) -0.0074(12)
C20 0.0668(16) 0.0543(15) 0.0491(13) -0.0147(12) 0.0221(12) -0.0126(13)
C18 0.0720(17) 0.0729(18) 0.0367(12) -0.0027(11) 0.0276(12) 0.0011(14)
C22 0.0539(14) 0.0800(19) 0.0723(17) 0.0321(15) 0.0318(14) 0.0128(14)
C2 0.086(2) 0.0603(17) 0.0617(17) -0.0142(14) 0.0309(15) -0.0063(15)
C15 0.0560(15) 0.0637(17) 0.0824(18) 0.0019(15) 0.0361(14) -0.0069(13)
O4 0.0496(10) 0.1021(16) 0.0821(13) -0.0042(11) 0.0381(10) 0.0031(10)
C6 0.0423(13) 0.0628(16) 0.0441(13) 0.0116(12) -0.0007(10) -0.0072(11)
C3 0.0455(13) 0.0591(17) 0.0700(17) 0.0001(14) 0.0239(12) 0.0103(12)
C24 0.080(2) 0.0637(19) 0.0657(17) 0.0069(14) 0.0339(16) -0.0133(15)
O3 0.0691(13) 0.0716(14) 0.1120(17) 0.0219(13) 0.0284(12) 0.0234(11)
C25 0.081(2) 0.0515(16) 0.0754(19) 0.0073(14) 0.0343(16) 0.0042(14)
C23 0.0572(16) 0.090(2) 0.0785(19) 0.0246(17) 0.0351(15) -0.0041(16)
C19 0.087(2) 0.0751(19) 0.0437(14) -0.0197(13) 0.0287(14) -0.0106(15)
C11 0.0553(15) 0.0750(19) 0.0751(18) 0.0193(15) 0.0270(14) -0.0033(14)
O2 0.185(3) 0.1008(19) 0.0671(15) -0.0410(13) 0.0480(16) -0.0176(17)
C13 0.085(2) 0.083(2) 0.0617(17) 0.0028(16) 0.0332(16) -0.0356(18)
C14 0.0668(18) 0.088(2) 0.095(2) -0.0017(19) 0.0493(18) -0.0252(17)
C9 0.0503(15) 0.077(2) 0.086(2) 0.0187(16) 0.0160(14) 0.0124(14)
C12 0.0722(19) 0.082(2) 0.0764(19) 0.0300(17) 0.0246(16) -0.0080(16)
C8 0.0674(18) 0.109(3) 0.0623(18) 0.0252(18) -0.0123(15) -0.0246(18)

loop_
_atom_type_symbol
_atom_type_description
_atom_type_scat_dispersion_real
_atom_type_scat_dispersion_imag
_atom_type_scat_source
C C 0.0033 0.0016 'International Tables Vol C Tables 4.2.6.8 and 6.1.1.4'
H H 0.0000 0.0000 'International Tables Vol C Tables 4.2.6.8 and 6.1.1.4'
O O 0.0106 0.0060 'International Tables Vol C Tables 4.2.6.8 and 6.1.1.4'
P P 0.1023 0.0942 'International Tables Vol C Tables 4.2.6.8 and 6.1.1.4'
S S 0.1246 0.1234 'International Tables Vol C Tables 4.2.6.8 and 6.1.1.4'
Fe Fe 0.3463 0.8444 'International Tables Vol C Tables 4.2.6.8 and 6.1.1.4'

loop_
_geom_angle_atom_site_label_1
_geom_angle_atom_site_label_2
_geom_angle_atom_site_label_3
_geom_angle
C1 Fe1 P2 94.58(8)
C1 Fe1 P1 94.87(8)
P2 Fe1 P1 77.36(2)
C1 Fe1 S2 109.54(8)
P2 Fe1 S2 93.38(2)
P1 Fe1 S2 154.62(2)
C1 Fe1 S1 107.18(8)
P2 Fe1 S1 157.49(2)
P1 Fe1 S1 94.74(2)
S2 Fe1 S1 84.88(2)
C1 Fe1 Fe2 155.93(8)
P2 Fe1 Fe2 104.801(19)
P1 Fe1 Fe2 103.10(2)
S2 Fe1 Fe2 55.997(18)
S1 Fe1 Fe2 55.983(17)
C4 Fe2 C3 91.88(11)
C4 Fe2 C2 100.14(12)
C3 Fe2 C2 98.27(13)
C4 Fe2 S1 153.72(8)
C3 Fe2 S1 88.29(8)
C2 Fe2 S1 105.83(10)
C4 Fe2 S2 90.11(8)
C3 Fe2 S2 164.14(9)
C2 Fe2 S2 96.86(10)
S1 Fe2 S2 83.03(2)
C4 Fe2 Fe1 101.18(8)
C3 Fe2 Fe1 109.73(8)
C2 Fe2 Fe1 143.92(10)
S1 Fe2 Fe1 54.516(16)
S2 Fe2 Fe1 54.500(16)
C5 S1 Fe1 118.14(8)
C5 S1 Fe2 106.55(8)
Fe1 S1 Fe2 69.501(18)
C21 P1 C18 101.97(11)
C21 P1 C16 106.57(11)
C18 P1 C16 101.33(12)
C21 P1 Fe1 123.32(7)
C18 P1 Fe1 112.68(9)
C16 P1 Fe1 108.65(7)
C10 P2 C20 102.60(11)
C10 P2 C17 106.84(10)
C20 P2 C17 100.22(12)
C10 P2 Fe1 122.43(7)
C20 P2 Fe1 112.52(8)
C17 P2 Fe1 109.80(8)
C7 S2 Fe1 118.57(8)
C7 S2 Fe2 107.22(9)
Fe1 S2 Fe2 69.502(18)
O1 C1 Fe1 178.2(2)
C16 C17 P2 109.24(15)
O4 C4 Fe2 177.9(2)
C17 C16 P1 109.08(15)
C26 C21 C22 118.0(2)
C26 C21 P1 123.95(18)
C22 C21 P1 118.03(19)
C6 C5 S1 121.61(16)
C21 C26 C25 120.3(2)
C11 C10 C15 118.1(2)
C11 C10 P2 117.23(17)
C15 C10 P2 124.7(2)
C6 C7 S2 121.08(16)
C19 C20 P2 113.39(18)
C19 C18 P1 113.95(16)
C23 C22 C21 120.7(3)
O2 C2 Fe2 176.1(3)
C10 C15 C14 120.6(3)
C5 C6 C7 113.8(2)
C5 C6 C9 110.3(2)
C7 C6 C9 110.4(2)
C5 C6 C8 107.3(2)
C7 C6 C8 106.5(2)
C9 C6 C8 108.3(2)
O3 C3 Fe2 177.0(3)
C23 C24 C25 119.8(3)
C24 C25 C26 120.6(3)
C24 C23 C22 120.6(3)
C18 C19 C20 117.9(2)
C10 C11 C12 121.1(3)
C14 C13 C12 120.1(3)
C13 C14 C15 120.2(3)
C13 C12 C11 119.8(3)

loop_
_geom_bond_atom_site_label_1
_geom_bond_atom_site_label_2
_geom_bond_distance
Fe1 C1 1.738(2)
Fe1 P2 2.2044(6)
Fe1 P1 2.2055(6)
Fe1 S2 2.2344(6)
Fe1 S1 2.2349(6)
Fe1 Fe2 2.5708(4)
Fe2 C4 1.766(3)
Fe2 C3 1.776(3)
Fe2 C2 1.794(3)
Fe2 S1 2.2749(6)
Fe2 S2 2.2753(7)
S1 C5 1.837(2)
P1 C21 1.818(2)
P1 C18 1.843(2)
P1 C16 1.848(2)
P2 C10 1.825(2)
P2 C20 1.837(2)
P2 C17 1.845(2)
S2 C7 1.832(2)
C1 O1 1.164(3)
C17 C16 1.542(3)
C4 O4 1.150(3)
C21 C26 1.372(3)
C21 C22 1.395(3)
C5 C6 1.523(3)
C26 C25 1.396(4)
C10 C11 1.371(4)
C10 C15 1.372(3)
C7 C6 1.532(3)
C20 C19 1.538(4)
C18 C19 1.533(4)
C22 C23 1.377(4)
C2 O2 1.131(3)
C15 C14 1.398(4)
C6 C9 1.534(4)
C6 C8 1.544(3)
C3 O3 1.146(3)
C24 C23 1.353(4)
C24 C25 1.359(4)
C11 C12 1.394(4)
C13 C14 1.351(4)
C13 C12 1.360(4)
